data_2105662
loop_
_publ_author_name
'Pinheiro, C. B.'
'J\'orio, A.'
'Pimenta, M. A.'
'Speziali, N. L.'

_publ_section_title
;
 Structural Analysis of Cs~2~HgBr~4~ in Normal, Incommensurate and Twinned
 Phases
;
_journal_issue 3
_journal_name_full 'Acta Crystallographica Section B'
_journal_page_first 197
_journal_page_last 203
_journal_paper_doi 10.1107/S0108768197012032
_journal_volume 54
_journal_year 1998
_chemical_formula_structural 'Cs (HgBr4) Cs'
_chemical_formula_sum 'Br4 Cs2 Hg'
_chemical_formula_weight 786.02
_space_group_IT_number 14
_symmetry_cell_setting monoclinic
_symmetry_space_group_name_Hall '-P 2xn'
_symmetry_space_group_name_H-M 'P 21/n 1 1'
_atom_type_scat_source 'International Tables for Crystallography Vol-C (1992)'
_cell_angle_alpha 90.000(7)
_cell_angle_beta 90.00
_cell_angle_gamma 90.00
_cell_formula_units_Z 4
_cell_length_a 10.2310(10)
_cell_length_b 7.8730(10)
_cell_length_c 13.9060(10)
_cell_measurement_reflns_used 65
_cell_measurement_temperature 213
_cell_measurement_theta_max 15.00
_cell_measurement_theta_min 7.50
_cell_volume 1120.1(2)
_computing_cell_refinement 'SHELXTL PC (Sheldric, 1990)'
_computing_data_collection 'XSCANS Siemens software'
_computing_data_reduction 'DATRED - JANA'96 (Petricek, V. \&, Dusek, M. 1996)'
_computing_molecular_graphics 'ORTEP III (Burnett & Johnson, 1996)'
_computing_structure_refinement 'REFINE - JANA'96 (Petricek, V. \&, Dusek, M. 1996)'
_computing_structure_solution 'FOURIER - JANA'96 (Petricek, V. \&, Dusek, M. 1996)'
_diffrn_ambient_temperature 213
_diffrn_measurement_device 'Siemens P4 diffractometer'
_diffrn_measurement_method \q/2\q
_diffrn_radiation_monochromator graphite
_diffrn_radiation_source 'X-ray tube'
_diffrn_radiation_type 'Ag K\a'
_diffrn_radiation_wavelength 0.5608
_diffrn_reflns_limit_h_max 13
_diffrn_reflns_limit_h_min 0
_diffrn_reflns_limit_k_max 9
_diffrn_reflns_limit_k_min 0
_diffrn_reflns_limit_l_max 18
_diffrn_reflns_limit_l_min -17
_diffrn_reflns_number 1250
_diffrn_reflns_theta_max 22.5
_diffrn_standards_decay_% 0
_diffrn_standards_interval_count 197
_diffrn_standards_number 3
_exptl_absorpt_coefficient_mu 18.50
_exptl_absorpt_correction_T_max 0.180
_exptl_absorpt_correction_T_min 0.166
_exptl_absorpt_correction_type Spherical
_exptl_crystal_colour Colorless
_exptl_crystal_density_diffrn 4.660
_exptl_crystal_density_meas ?
_exptl_crystal_description Spherical
_exptl_crystal_size_rad 0.065(5)
_refine_diff_density_max 8.7
_refine_diff_density_min -8.2
_refine_ls_extinction_coef 0.39(6)
_refine_ls_extinction_method 'Larson (1967)'
_refine_ls_goodness_of_fit_obs 1.42
_refine_ls_matrix_type full
_refine_ls_number_constraints 0
_refine_ls_number_parameters 67
_refine_ls_number_reflns 1223
_refine_ls_number_restraints 0
_refine_ls_R_factor_obs 0.0363
_refine_ls_shift/esd_max 0.0002
_refine_ls_shift/esd_mean 0.0000
_refine_ls_structure_factor_coef F
_refine_ls_weighting_details w=1/(\s^2^(F))
_refine_ls_weighting_scheme sigma
_refine_ls_wR_factor_obs 0.0411
_reflns_number_observed 1223
_reflns_number_total 1250
_reflns_observed_criterion I>3\s(I)
_cod_data_source_file sh0100.cif
_cod_data_source_block V
_cod_depositor_comments
;
The following automatic conversions were performed:

'_symmetry_cell_setting' value 'Monoclinic' changed to 'monoclinic'
according to /home/saulius/struct/CIF-dictionaries/cif_core.dic
dictionary named 'cif_core.dic' version 2.4.2 from
2011-04-26.

'_refine_ls_matrix_type' value 'Full' changed to 'full'
according to /home/saulius/struct/CIF-dictionaries/cif_core.dic
dictionary named 'cif_core.dic' version 2.4.2 from 2011-04-26.

Automatic conversion script
Id: cif_fix_values 1891 2012-01-12 08:04:46Z andrius 

The following automatic conversions were performed:

'_exptl_crystal_density_meas' value 'not measured' was changed to '?'
- the value is perceived as not measured.

Automatic conversion script
Id: cif_fix_values 3008 2015-01-20 13:52:24Z robertas 
;
_cod_original_sg_symbol_H-M 'P 21/n '
_cod_database_code 2105662

loop_
_symmetry_equiv_pos_as_xyz
x,y,z
x+1/2,-y+1/2,-z+1/2
-x,-y,-z
-x+1/2,y+1/2,z+1/2

loop_
_atom_site_aniso_label
_atom_site_aniso_U_11
_atom_site_aniso_U_22
_atom_site_aniso_U_33
_atom_site_aniso_U_12
_atom_site_aniso_U_13
_atom_site_aniso_U_23
Hg 0.0326(3) 0.0453(4) 0.0401(4) -0.0005(8) -0.0007(3) 0.0040(8)
Cs1 0.0320(6) 0.0655(11) 0.1395(16) 0.0027(14) 0.0048(8) 0.013(2)
Cs2 0.0340(6) 0.0640(9) 0.0370(7) 0.0030(14) 0.0017(5) 0.0062(12)
Br1 0.0263(10) 0.129(2) 0.0655(17) -0.004(3) -0.0113(10) 0.012(3)
Br2 0.0391(10) 0.104(3) 0.0401(11) -0.0006(15) -0.0109(9) 0.0014(16)
Br3 0.0480(18) 0.0523(17) 0.106(2) -0.0070(14) 0.0203(19) -0.0181(18)
Br4 0.057(2) 0.060(2) 0.114(3) 0.0109(16) 0.027(2) 0.055(2)

loop_
_atom_site_label
_atom_site_fract_x
_atom_site_fract_y
_atom_site_fract_z
_atom_site_U_iso_or_equiv
_atom_site_thermal_displace_type
_atom_site_calc_flag
_atom_site_occupancy
Hg 0.22100(10) 0.2473(2) 0.42450(10) 0.0394(2) Uani d 1.0
Cs1 0.11860(10) 0.2584(4) 0.10200(10) 0.0790(7) Uani d 1.0
Cs2 -0.01590(10) 0.2597(3) 0.67180(10) 0.0450(4) Uani d 1.0
Br1 -0.0278(2) 0.2550(6) 0.4103(2) 0.0737(10) Uani d 1.0
Br2 0.3242(2) 0.2858(5) 0.5930(2) 0.0609(11) Uani d 1.0
Br3 0.3246(4) -0.0333(4) 0.3616(3) 0.0689(11) Uani d 1.0
Br4 0.3143(4) 0.4890(4) 0.3183(3) 0.0768(13) Uani d 1.0

loop_
_geom_bond_atom_site_label_1
_geom_bond_atom_site_label_2
_geom_bond_site_symmetry_2
_geom_bond_distance
_geom_bond_publ_flag
Hg Cs1 . 4.6057(15) yes
Hg Cs2 . 4.2089(14) yes
Hg Br1 . 2.554(2) yes
Hg Br2 . 2.588(3) yes
Hg Br3 . 2.601(4) yes
Hg Br4 . 2.590(4) yes
Cs1 Br1 2 3.623(2) yes
Cs1 Br3 . 4.770(4) yes
Cs2 Br4 4_545 3.598(4) yes
Cs2 Br1 3_556 4.234(5) yes
